data_1557763
loop_
_publ_author_name
'Dong, Zhaowen'
'Pezzato, Cristian'
'Sienkiewicz, Andrzej'
'Scopelliti, Rosario'
'Fadaei-Tirani, Farzaneh'
'Severin, Kay'

_publ_section_title
;
 SET processes in Lewis acid--base reactions: the tritylation of
 N-heterocyclic carbenes
;
_journal_issue 29
_journal_name_full 'Chemical Science'
_journal_page_first 7615
_journal_page_last 7618
_journal_paper_doi 10.1039/D0SC01278E
_journal_volume 11
_journal_year 2020
_chemical_formula_moiety 'C24 B F20, C27 H37 N2, C H2 Cl2'
_chemical_formula_sum 'C52 H39 B Cl2 F20 N2'
_chemical_formula_weight 1153.56
_space_group_crystal_system triclinic
_space_group_IT_number 2
_space_group_name_Hall '-P 1'
_space_group_name_H-M_alt 'P -1'
_atom_sites_solution_hydrogens geom
_atom_sites_solution_primary dual
_atom_sites_solution_secondary difmap
_audit_creation_date 2019-11-11
_audit_creation_method
;
Olex2 1.3-alpha
(compiled 2019.10.11 svn.r3662 for OlexSys, GUI svn.r5962)
;
_audit_update_record
;
2020-01-28 deposited with the CCDC.	2020-04-03 downloaded from the CCDC.
;
_cell_angle_alpha 69.366(2)
_cell_angle_beta 84.7909(18)
_cell_angle_gamma 78.9069(16)
_cell_formula_units_Z 2
_cell_length_a 12.4784(2)
_cell_length_b 12.6328(3)
_cell_length_c 17.6483(5)
_cell_measurement_reflns_used 13414
_cell_measurement_temperature 140.00(10)
_cell_measurement_theta_max 72.5510
_cell_measurement_theta_min 3.7650
_cell_volume 2554.12(11)
_computing_cell_refinement 'CrysAlisPro 1.171.40.62a (Rigaku OD, 2019)'
_computing_data_collection 'CrysAlisPro 1.171.40.62a (Rigaku OD, 2019)'
_computing_data_reduction 'CrysAlisPro 1.171.40.62a (Rigaku OD, 2019)'
_computing_molecular_graphics 'Olex2 1.3-alpha (Dolomanov et al., 2009)'
_computing_publication_material 'Olex2 1.3-alpha (Dolomanov et al., 2009)'
_computing_structure_refinement 'ShelXL 2018/3 (Sheldrick, 2015)'
_computing_structure_solution 'SHELXT 2018/2 (Sheldrick, 2015)'
_diffrn_ambient_environment N~2~
_diffrn_ambient_temperature 140.00(10)
_diffrn_detector 'CCD plate'
_diffrn_detector_area_resol_mean 5.2817
_diffrn_detector_type AtlasS2
_diffrn_measured_fraction_theta_full 1.000
_diffrn_measured_fraction_theta_max 0.970
_diffrn_measurement_details
;
List of Runs (angles in degrees, time in seconds):

  # Type    Start    End  Width  t~exp~   \w     \q     \k     \f   Frames
#--------------------------------------------------------------------------
  1  \w   -102.00 -29.00   1.00    5.00    --  -41.04 -38.00-180.00   73
  2  \w   -111.00 -19.00   1.00    5.00    --  -41.04 -57.00 -30.00   92
  3  \w    -66.00  -2.00   1.00    5.00    --  -41.04  57.00 -30.00   64
  4  \w     23.00 114.00   1.00    5.00    --   41.04  38.00  90.00   91
  5  \w      7.00  82.00   1.00    5.00    --   41.04 -99.00 120.00   75
  6  \w    117.00 152.00   1.00   20.00    --  105.15  77.00 -60.00   35
  7  \w     27.00  98.00   1.00   20.00    --  105.15 -94.00 -60.00   71
  8  \w     70.00 142.00   1.00   20.00    --  105.15 178.00-180.00   72
  9  \w     85.00 177.00   1.00   20.00    --  105.15  30.00-150.00   92
 10  \w     68.00 108.00   1.00   20.00    --  105.15-112.00 -94.00   40
 11  \w     40.00 109.00   1.00   20.00    --  105.15-111.00 150.00   69
 12  \w     71.00 109.00   1.00   20.00    --  105.15-111.00  30.00   38
 13  \w     85.00 173.00   1.00   20.00    --  105.15  45.00 -90.00   88
 14  \w     50.00 130.00   1.00   20.00    --  105.15 -45.00 -60.00   80
 15  \w     35.00 130.00   1.00   20.00    --  105.15 -61.00 120.00   95
 16  \w     44.00 133.00   1.00   20.00    --  105.15 -30.00-120.00   89
;
_diffrn_measurement_device 'four-circle diffractometer'
_diffrn_measurement_device_type 'SuperNova, Dual, Cu at home/near, AtlasS2'
_diffrn_measurement_method '\w scans'
_diffrn_orient_matrix_type 'CrysAlisPro convention (1999,Acta A55,543-557)'
_diffrn_orient_matrix_UB_11 0.0338925000
_diffrn_orient_matrix_UB_12 -0.1220756000
_diffrn_orient_matrix_UB_13 0.0607858000
_diffrn_orient_matrix_UB_21 0.0024408000
_diffrn_orient_matrix_UB_22 -0.0496395000
_diffrn_orient_matrix_UB_23 -0.0684490000
_diffrn_orient_matrix_UB_31 0.1211743000
_diffrn_orient_matrix_UB_32 0.0114984000
_diffrn_orient_matrix_UB_33 -0.0180486000
_diffrn_radiation_monochromator mirror
_diffrn_radiation_probe x-ray
_diffrn_radiation_type 'Cu K\a'
_diffrn_radiation_wavelength 1.54184
_diffrn_reflns_av_R_equivalents 0.0106
_diffrn_reflns_av_unetI/netI 0.0135
_diffrn_reflns_Laue_measured_fraction_full 1.000
_diffrn_reflns_Laue_measured_fraction_max 0.970
_diffrn_reflns_limit_h_max 15
_diffrn_reflns_limit_h_min -10
_diffrn_reflns_limit_k_max 14
_diffrn_reflns_limit_k_min -15
_diffrn_reflns_limit_l_max 20
_diffrn_reflns_limit_l_min -21
_diffrn_reflns_number 18050
_diffrn_reflns_point_group_measured_fraction_full 1.000
_diffrn_reflns_point_group_measured_fraction_max 0.970
_diffrn_reflns_theta_full 67.684
_diffrn_reflns_theta_max 72.740
_diffrn_reflns_theta_min 2.676
_diffrn_source 'micro-focus sealed X-ray tube'
_diffrn_source_type 'SuperNova (Cu) X-ray Source'
_exptl_absorpt_coefficient_mu 2.156
_exptl_absorpt_correction_T_max 1.000
_exptl_absorpt_correction_T_min 0.279
_exptl_absorpt_correction_type gaussian
_exptl_absorpt_process_details
;
CrysAlisPro 1.171.40.62a (Rigaku Oxford Diffraction, 2019)
 Numerical absorption correction based on Gaussian integration over
 a multifaceted crystal model.
 Empirical absorption correction using spherical harmonics
 as implemented in SCALE3 ABSPACK scaling algorithm
;
_exptl_crystal_colour 'clear colourless'
_exptl_crystal_density_diffrn 1.500
_exptl_crystal_description prism
_exptl_crystal_F_000 1168
_exptl_crystal_size_max 0.486
_exptl_crystal_size_mid 0.426
_exptl_crystal_size_min 0.176
_refine_diff_density_max 0.930
_refine_diff_density_min -0.949
_refine_diff_density_rms 0.059
_refine_ls_extinction_coef 0.0018(2)
_refine_ls_extinction_expression Fc^*^=kFc[1+0.001xFc^2^\l^3^/sin(2\q)]^-1/4^
_refine_ls_extinction_method 'SHELXL-2018/3 (Sheldrick 2018)'
_refine_ls_goodness_of_fit_ref 1.022
_refine_ls_hydrogen_treatment constr
_refine_ls_matrix_type full
_refine_ls_number_parameters 809
_refine_ls_number_reflns 9870
_refine_ls_number_restraints 439
_refine_ls_restrained_S_all 1.036
_refine_ls_R_factor_all 0.0540
_refine_ls_R_factor_gt 0.0520
_refine_ls_shift/su_max 0.000
_refine_ls_shift/su_mean 0.000
_refine_ls_structure_factor_coef Fsqd
_refine_ls_weighting_details 'w=1/[\s^2^(Fo^2^)+(0.0868P)^2^+1.9836P] where P=(Fo^2^+2Fc^2^)/3'
_refine_ls_weighting_scheme calc
_refine_ls_wR_factor_gt 0.1491
_refine_ls_wR_factor_ref 0.1510
_reflns_Friedel_coverage 0.000
_reflns_number_gt 9345
_reflns_number_total 9870
_reflns_threshold_expression 'I > 2\s(I)'
_cod_data_source_file d0sc01278e2.cif
_cod_data_source_block dzw-113
_cod_depositor_comments
;
The following automatic conversions were performed:

data item '_exptl_absorpt_correction_type' value 'Gaussian' was
changed to 'gaussian' in accordance with the
/home/data/users/saulius/crontab/automatic-downloads/rss-feeds/RSC/lib/dictionaries/cif_core.dic
dictionary named 'cif_core.dic' version 2.4.2 last updated on
2011-04-26.

Automatic conversion script
Id: cif_fix_values 7556 2019-12-06 15:28:31Z antanas 

 Adding full bibliography for 1557761--1557764.cif.

 Adding full bibliography for 1557761--1557764.cif.
;
_cod_original_cell_volume 2554.11(11)
_cod_database_code 1557763
_shelx_shelxl_version_number 2018/3
_audit_contact_author 'Farzaneh Fadaei Tirani'
_chemical_oxdiff_formula 'C52 H39 B Cl2 F20 N2'
_shelx_space_group_comment
;
The symmetry employed for this shelxl refinement is uniquely defined
by the following loop, which should always be used as a source of
symmetry information in preference to the above space-group names.
They are only intended as comments.
;
_shelx_estimated_absorpt_t_max 0.703
_shelx_estimated_absorpt_t_min 0.421
_reflns_odcompleteness_completeness 99.99
_reflns_odcompleteness_iscentric 1
_reflns_odcompleteness_theta 66.97
_olex2_refinement_description
;
1. Fixed Uiso
 At 1.2 times of:
  All C(H) groups, All C(H,H) groups
 At 1.5 times of:
  All C(H,H,H) groups
2. Restrained distances
 Cl1A-C52A
 1.777 with sigma of 0.02
 Cl1B-C52B
 1.777 with sigma of 0.01
 Cl2-C52B = Cl2-C52A
 1.765 with sigma of 0.02
 Cl1B-Cl2 = Cl1A-Cl2
 2.916 with sigma of 0.04
 F1A-C29A \\sim F1B-C29B \\sim F2A-C30A \\sim F2B-C30B \\sim F3A-C31A \\sim
F3B-C31B \\sim F4A-C32A ~
 F4B-C32B \\sim F5A-C33A \\sim F5B-C33B
 with sigma of 0.02
3. Restrained planarity
 F5B, C31B, C29B, C33B, C28B, F1B, C30B, F2B, C32B, F3B, F4B
 with sigma of 0.1
 F5A, C31A, C29A, C33A, C28A, F1A, C30A, F2A, C32A, F3A, F4A
 with sigma of 0.1
4. Uiso/Uaniso restraints and constraints
F2A \\sim C30A: within 2A with sigma of 0.01 and sigma for terminal atoms of
0.02 within 2A
F1A \\sim F1B \\sim F2A \\sim F2B \\sim F3A \\sim F3B \\sim F4A \\sim F4B \\sim
F5A \\sim F5B \\sim C28A \\sim C28B \\sim C29A \\sim C29B \\sim C30A \\sim C30B
\\sim C31A \\sim C31B \\sim C32A \\sim C32B \\sim C33A \\sim C33B: within 2A
with sigma of 0.005 and sigma for terminal atoms of 0.01 within 2A
Cl1A \\sim Cl1B \\sim Cl2 \\sim C52A \\sim C52B: within 2A with sigma of 0.005
and sigma for terminal atoms of 0.01 within 2A
5. Others
 Sof(Cl1B)=Sof(C52B)=Sof(H52C)=Sof(H52D)=Sof(F1B)=Sof(F2B)=Sof(F3B)=Sof(F4B)=
 Sof(F5B)=Sof(C28B)=Sof(C29B)=Sof(C30B)=Sof(C31B)=Sof(C32B)=Sof(C33B)=1-FVAR(1)
 Sof(Cl1A)=Sof(C52A)=Sof(H52A)=Sof(H52B)=Sof(F1A)=Sof(F2A)=Sof(F3A)=Sof(F4A)=
 Sof(F5A)=Sof(C28A)=Sof(C29A)=Sof(C30A)=Sof(C31A)=Sof(C32A)=Sof(C33A)=FVAR(1)
6.a Ternary CH refined with riding coordinates:
 C10(H10), C13(H13), C22(H22), C25(H25)
6.b Secondary CH2 refined with riding coordinates:
 C52A(H52A,H52B), C52B(H52C,H52D)
6.c Aromatic/amide H refined with riding coordinates:
 C1(H1), C2(H2), C3(H3), C6(H6), C7(H7), C8(H8), C18(H18), C19(H19), C20(H20)
6.d Fitted hexagon refined as free rotating group:
 C28B(C29B,C30B,C31B,C32B,C33B)
6.e Idealised Me refined as rotating group:
 C11(H11A,H11B,H11C), C12(H12A,H12B,H12C), C14(H14A,H14B,H14C), C15(H15A,H15B,
 H15C), C23(H23A,H23B,H23C), C24(H24A,H24B,H24C), C26(H26A,H26B,H26C), C27(H27A,
 H27B,H27C)
;
_olex2_submission_special_instructions 'No special instructions were received'
_oxdiff_exptl_absorpt_empirical_details
;
Empirical correction (ABSPACK) includes:
- Absorption correction using spherical harmonics
- Frame scaling
- B-factor correction
;
_oxdiff_exptl_absorpt_empirical_full_max 1.788
_oxdiff_exptl_absorpt_empirical_full_min 0.698

loop_
_space_group_symop_operation_xyz
'x, y, z'
'-x, -y, -z'

loop_
_atom_site_label
_atom_site_type_symbol
_atom_site_fract_x
_atom_site_fract_y
_atom_site_fract_z
_atom_site_U_iso_or_equiv
_atom_site_adp_type
_atom_site_occupancy
_atom_site_site_symmetry_order
_atom_site_calc_flag
_atom_site_refinement_flags_posn
_atom_site_refinement_flags_adp
_atom_site_refinement_flags_occupancy
_atom_site_disorder_assembly
_atom_site_disorder_group
Cl1A Cl 0.3510(4) 0.1577(4) 0.7738(2) 0.1441(11) Uani 0.679(7) 1 d D U P A 1
Cl1B Cl 0.3992(7) 0.0929(8) 0.7976(4) 0.119(2) Uani 0.321(7) 1 d D U P A 2
Cl2 Cl 0.34982(10) -0.00822(8) 0.69136(6) 0.0903(3) Uani 1 1 d D U . . .
C52A C 0.3470(8) 0.1343(6) 0.6852(4) 0.0998(15) Uani 0.679(7) 1 d D U P A 1
H52A H 0.409857 0.162305 0.650661 0.120 Uiso 0.679(7) 1 calc R U P A 1
H52B H 0.279739 0.181642 0.657228 0.120 Uiso 0.679(7) 1 calc R U P A 1
C52B C 0.3034(14) 0.1191(13) 0.7190(10) 0.107(2) Uani 0.321(7) 1 d D U P A 2
H52C H 0.310240 0.190343 0.672941 0.128 Uiso 0.321(7) 1 calc R U P A 2
H52D H 0.227063 0.122861 0.740151 0.128 Uiso 0.321(7) 1 calc R U P A 2
F1A F 0.5579(6) 0.6699(5) 0.6254(5) 0.0457(12) Uani 0.679(7) 1 d D U P A 1
F1B F 0.5590(14) 0.6448(12) 0.6146(11) 0.051(3) Uani 0.321(7) 1 d D U P A 2
F2A F 0.5850(4) 0.8517(4) 0.4975(3) 0.0677(14) Uani 0.679(7) 1 d D U P A 1
F2B F 0.5880(10) 0.8168(10) 0.4802(8) 0.071(3) Uani 0.321(7) 1 d D U P A 2
F3A F 0.4095(6) 1.0113(5) 0.4256(4) 0.0622(14) Uani 0.679(7) 1 d D U P A 1
F3B F 0.4237(12) 0.9847(10) 0.4108(7) 0.060(2) Uani 0.321(7) 1 d D U P A 2
F4A F 0.2049(7) 0.9828(8) 0.4899(5) 0.0377(14) Uani 0.679(7) 1 d D U P A 1
F4B F 0.2190(15) 0.9863(16) 0.4782(12) 0.037(2) Uani 0.321(7) 1 d D U P A 2
F5A F 0.1762(7) 0.8028(14) 0.6120(7) 0.0291(13) Uani 0.679(7) 1 d D U P A 1
F5B F 0.1813(16) 0.803(3) 0.6228(15) 0.029(2) Uani 0.321(7) 1 d D U P A 2
F6 F 0.45313(13) 0.50568(14) 0.58939(8) 0.0561(4) Uani 1 1 d . . . . .
F7 F 0.59603(18) 0.31029(19) 0.62274(11) 0.0868(7) Uani 1 1 d . . . . .
F8 F 0.65778(15) 0.18848(14) 0.77801(11) 0.0683(5) Uani 1 1 d . . . . .
F9 F 0.56910(13) 0.26635(12) 0.89961(9) 0.0519(4) Uani 1 1 d . . . . .
F10 F 0.42501(11) 0.45826(10) 0.86874(7) 0.0371(3) Uani 1 1 d . . . . .
F11 F 0.21702(10) 0.44492(10) 0.81859(7) 0.0360(3) Uani 1 1 d . . . . .
F12 F 0.08366(12) 0.32151(12) 0.79090(8) 0.0470(3) Uani 1 1 d . . . . .
F13 F 0.03212(11) 0.35379(11) 0.63693(8) 0.0431(3) Uani 1 1 d . . . . .
F14 F 0.11000(12) 0.52237(11) 0.51116(7) 0.0421(3) Uani 1 1 d . . . . .
F15 F 0.24606(10) 0.63995(10) 0.53558(7) 0.0346(3) Uani 1 1 d . . . . .
F16 F 0.48408(10) 0.67856(11) 0.78011(8) 0.0403(3) Uani 1 1 d . . . . .
F17 F 0.44218(14) 0.78254(14) 0.88990(11) 0.0610(4) Uani 1 1 d . . . . .
F18 F 0.23242(16) 0.83182(15) 0.94424(10) 0.0660(5) Uani 1 1 d . . . . .
F19 F 0.06726(12) 0.77440(13) 0.88401(9) 0.0503(4) Uani 1 1 d . . . . .
F20 F 0.10594(9) 0.67091(11) 0.77622(7) 0.0355(3) Uani 1 1 d . . . . .
C28A C 0.3654(6) 0.7178(5) 0.6260(4) 0.0288(8) Uani 0.679(7) 1 d . U P A 1
C28B C 0.3628(11) 0.7240(10) 0.6207(7) 0.0305(15) Uani 0.321(7) 1 d G U P A 2
C29B C 0.4680(10) 0.7228(7) 0.5872(7) 0.0386(15) Uani 0.321(7) 1 d DG U P A 2
C30B C 0.4896(7) 0.8104(8) 0.5166(6) 0.0448(16) Uani 0.321(7) 1 d DG U P A 2
C31B C 0.4060(9) 0.8993(7) 0.4795(6) 0.0420(15) Uani 0.321(7) 1 d DG U P A 2
C32B C 0.3008(8) 0.9005(10) 0.5131(8) 0.0346(15) Uani 0.321(7) 1 d DG U P A 2
C33B C 0.2792(9) 0.8129(13) 0.5837(9) 0.0287(14) Uani 0.321(7) 1 d DG U P A 2
C29A C 0.4666(5) 0.7439(4) 0.5924(3) 0.0372(9) Uani 0.679(7) 1 d D U P A 1
C30A C 0.4825(4) 0.8391(4) 0.5265(3) 0.0444(10) Uani 0.679(7) 1 d D U P A 1
C31A C 0.3940(5) 0.9196(4) 0.4911(3) 0.0428(10) Uani 0.679(7) 1 d D U P A 1
C32A C 0.2921(4) 0.9041(5) 0.5235(4) 0.0319(8) Uani 0.679(7) 1 d D U P A 1
C33A C 0.2823(5) 0.8064(6) 0.5889(4) 0.0276(8) Uani 0.679(7) 1 d D U P A 1
C34 C 0.43422(15) 0.49644(17) 0.72631(12) 0.0299(4) Uani 1 1 d . . . . .
C35 C 0.48154(19) 0.4511(2) 0.66748(13) 0.0416(5) Uani 1 1 d . . . . .
C36 C 0.5555(2) 0.3499(2) 0.68314(16) 0.0529(6) Uani 1 1 d . . . . .
C37 C 0.5862(2) 0.2881(2) 0.76121(17) 0.0487(6) Uani 1 1 d . . . . .
C38 C 0.54155(19) 0.32712(18) 0.82278(14) 0.0387(5) Uani 1 1 d . . . . .
C39 C 0.46691(16) 0.42890(17) 0.80418(12) 0.0311(4) Uani 1 1 d . . . . .
C40 C 0.23842(15) 0.55151(15) 0.67948(11) 0.0254(4) Uani 1 1 d . . . . .
C41 C 0.19212(16) 0.46779(16) 0.74077(11) 0.0287(4) Uani 1 1 d . . . . .
C42 C 0.12334(17) 0.40236(17) 0.72843(13) 0.0337(4) Uani 1 1 d . . . . .
C43 C 0.09664(17) 0.41880(17) 0.65054(13) 0.0335(4) Uani 1 1 d . . . . .
C44 C 0.13828(17) 0.50162(17) 0.58735(12) 0.0310(4) Uani 1 1 d . . . . .
C45 C 0.20802(16) 0.56412(15) 0.60246(11) 0.0274(4) Uani 1 1 d . . . . .
C46 C 0.29890(15) 0.66512(15) 0.77336(11) 0.0265(4) Uani 1 1 d . . . . .
C47 C 0.37878(17) 0.69929(17) 0.80539(13) 0.0324(4) Uani 1 1 d . . . . .
C48 C 0.3592(2) 0.75388(19) 0.86206(15) 0.0414(5) Uani 1 1 d . . . . .
C49 C 0.2542(2) 0.77980(19) 0.88853(14) 0.0431(5) Uani 1 1 d . . . . .
C50 C 0.17114(19) 0.75015(18) 0.85836(13) 0.0369(5) Uani 1 1 d . . . . .
C51 C 0.19441(16) 0.69466(16) 0.80228(11) 0.0292(4) Uani 1 1 d . . . . .
B1 B 0.33437(17) 0.60905(18) 0.70137(12) 0.0256(4) Uani 1 1 d . . . . .
N1 N 0.20832(13) 0.10473(13) 0.20796(9) 0.0248(3) Uani 1 1 d . . . . .
N2 N 0.23211(12) 0.25117(12) 0.23675(9) 0.0237(3) Uani 1 1 d . . . . .
C1 C 0.16183(15) 0.20900(15) 0.20753(11) 0.0244(4) Uani 1 1 d . . . . .
H1 H 0.090553 0.246952 0.189429 0.029 Uiso 1 1 calc R U . . .
C2 C 0.31168(16) 0.07972(17) 0.23820(12) 0.0314(4) Uani 1 1 d . . . . .
H2 H 0.362753 0.010911 0.245217 0.038 Uiso 1 1 calc R U . . .
C3 C 0.32685(15) 0.17119(17) 0.25600(12) 0.0296(4) Uani 1 1 d . . . . .
H3 H 0.390652 0.179061 0.277672 0.036 Uiso 1 1 calc R U . . .
C4 C 0.15854(15) 0.03237(15) 0.17830(11) 0.0259(4) Uani 1 1 d . . . . .
C5 C 0.09360(17) -0.04053(16) 0.23229(12) 0.0309(4) Uani 1 1 d . . . . .
C6 C 0.04730(19) -0.10897(18) 0.20191(15) 0.0395(5) Uani 1 1 d . . . . .
H6 H 0.002220 -0.159953 0.236386 0.047 Uiso 1 1 calc R U . . .
C7 C 0.0660(2) -0.1037(2) 0.12235(15) 0.0435(5) Uani 1 1 d . . . . .
H7 H 0.033576 -0.150990 0.102828 0.052 Uiso 1 1 calc R U . . .
C8 C 0.1314(2) -0.03054(19) 0.07089(13) 0.0409(5) Uani 1 1 d . . . . .
H8 H 0.143467 -0.028139 0.016422 0.049 Uiso 1 1 calc R U . . .
C9 C 0.17995(17) 0.03982(16) 0.09794(12) 0.0318(4) Uani 1 1 d . . . . .
C10 C 0.0739(2) -0.04798(17) 0.32006(13) 0.0371(5) Uani 1 1 d . . . . .
H10 H 0.106166 0.014170 0.327561 0.045 Uiso 1 1 calc R U . . .
C11 C 0.1296(2) -0.1622(2) 0.37772(14) 0.0444(5) Uani 1 1 d . . . . .
H11A H 0.208471 -0.171575 0.366106 0.067 Uiso 1 1 calc R U . . .
H11B H 0.100634 -0.224832 0.370596 0.067 Uiso 1 1 calc R U . . .
H11C H 0.115577 -0.163940 0.433651 0.067 Uiso 1 1 calc R U . . .
C12 C -0.0479(3) -0.0283(3) 0.34108(18) 0.0656(9) Uani 1 1 d . . . . .
H12A H -0.080302 -0.091700 0.338491 0.098 Uiso 1 1 calc R U . . .
H12B H -0.083426 0.044155 0.302338 0.098 Uiso 1 1 calc R U . . .
H12C H -0.058147 -0.024842 0.395920 0.098 Uiso 1 1 calc R U . . .
C13 C 0.2531(2) 0.11906(19) 0.04171(13) 0.0417(5) Uani 1 1 d . . . . .
H13 H 0.273035 0.166719 0.071284 0.050 Uiso 1 1 calc R U . . .
C14 C 0.3586(3) 0.0501(3) 0.0208(3) 0.0793(11) Uani 1 1 d . . . . .
H14A H 0.341727 0.004613 -0.010100 0.119 Uiso 1 1 calc R U . . .
H14B H 0.394725 -0.001372 0.070867 0.119 Uiso 1 1 calc R U . . .
H14C H 0.407137 0.102642 -0.011681 0.119 Uiso 1 1 calc R U . . .
C15 C 0.1948(4) 0.2000(3) -0.0340(2) 0.0895(12) Uani 1 1 d . . . . .
H15A H 0.131541 0.248680 -0.019108 0.134 Uiso 1 1 calc R U . . .
H15B H 0.170237 0.155418 -0.062588 0.134 Uiso 1 1 calc R U . . .
H15C H 0.244939 0.248274 -0.069348 0.134 Uiso 1 1 calc R U . . .
C16 C 0.21338(15) 0.36460(15) 0.24398(11) 0.0254(4) Uani 1 1 d . . . . .
C17 C 0.18722(15) 0.37177(15) 0.32113(11) 0.0261(4) Uani 1 1 d . . . . .
C18 C 0.17406(17) 0.48098(17) 0.32637(13) 0.0322(4) Uani 1 1 d . . . . .
H18 H 0.157624 0.490462 0.377460 0.039 Uiso 1 1 calc R U . . .
C19 C 0.18459(18) 0.57604(17) 0.25820(14) 0.0371(5) Uani 1 1 d . . . . .
H19 H 0.175199 0.649701 0.263277 0.045 Uiso 1 1 calc R U . . .
C20 C 0.20845(19) 0.56540(17) 0.18316(13) 0.0370(5) Uani 1 1 d . . . . .
H20 H 0.213800 0.631957 0.137082 0.044 Uiso 1 1 calc R U . . .
C21 C 0.22488(17) 0.45795(17) 0.17401(12) 0.0306(4) Uani 1 1 d . . . . .
C22 C 0.17056(15) 0.26665(16) 0.39419(11) 0.0272(4) Uani 1 1 d . . . . .
H22 H 0.228579 0.201129 0.391756 0.033 Uiso 1 1 calc R U . . .
C23 C 0.17875(19) 0.2830(2) 0.47474(13) 0.0377(5) Uani 1 1 d . . . . .
H23A H 0.114474 0.336353 0.483199 0.057 Uiso 1 1 calc R U . . .
H23B H 0.244890 0.314450 0.474162 0.057 Uiso 1 1 calc R U . . .
H23C H 0.182153 0.208869 0.518727 0.057 Uiso 1 1 calc R U . . .
C24 C 0.05909(16) 0.23381(17) 0.39138(13) 0.0327(4) Uani 1 1 d . . . . .
H24A H 0.054527 0.218949 0.340989 0.049 Uiso 1 1 calc R U . . .
H24B H 0.000811 0.296945 0.393628 0.049 Uiso 1 1 calc R U . . .
H24C H 0.050786 0.164561 0.437746 0.049 Uiso 1 1 calc R U . . .
C25 C 0.2514(2) 0.44694(19) 0.09099(12) 0.0389(5) Uani 1 1 d . . . . .
H25 H 0.272257 0.363352 0.098794 0.047 Uiso 1 1 calc R U . . .
C26 C 0.3482(2) 0.5054(2) 0.04944(14) 0.0476(6) Uani 1 1 d . . . . .
H26A H 0.412307 0.471105 0.083520 0.071 Uiso 1 1 calc R U . . .
H26B H 0.329933 0.587580 0.041308 0.071 Uiso 1 1 calc R U . . .
H26C H 0.364218 0.494915 -0.003111 0.071 Uiso 1 1 calc R U . . .
C27 C 0.1504(3) 0.4945(3) 0.03846(16) 0.0607(7) Uani 1 1 d . . . . .
H27A H 0.127590 0.576271 0.030502 0.091 Uiso 1 1 calc R U . . .
H27B H 0.091054 0.452928 0.065393 0.091 Uiso 1 1 calc R U . . .
H27C H 0.167941 0.484706 -0.014205 0.091 Uiso 1 1 calc R U . . .

loop_
_atom_site_aniso_label
_atom_site_aniso_U_11
_atom_site_aniso_U_22
_atom_site_aniso_U_33
_atom_site_aniso_U_23
_atom_site_aniso_U_13
_atom_site_aniso_U_12
Cl1A 0.207(3) 0.129(2) 0.1193(19) -0.0701(18) -0.0245(19) -0.020(2)
Cl1B 0.156(4) 0.137(4) 0.092(3) -0.058(3) 0.014(3) -0.061(3)
Cl2 0.1210(8) 0.0678(5) 0.0789(6) -0.0172(4) 0.0106(5) -0.0300(5)
C52A 0.144(3) 0.085(3) 0.077(3) -0.032(2) 0.000(3) -0.030(3)
C52B 0.147(4) 0.090(3) 0.090(3) -0.034(3) 0.002(3) -0.029(3)
F1A 0.0225(12) 0.047(3) 0.044(2) 0.0093(16) -0.0004(12) -0.0007(16)
F1B 0.028(3) 0.046(5) 0.053(5) 0.009(3) 0.002(3) 0.001(3)
F2A 0.0313(13) 0.068(3) 0.065(2) 0.0222(18) 0.0111(14) -0.0083(16)
F2B 0.041(3) 0.068(5) 0.066(4) 0.018(3) 0.015(3) -0.006(3)
F3A 0.047(2) 0.052(2) 0.050(2) 0.0241(16) 0.0080(15) -0.0053(18)
F3B 0.048(4) 0.054(4) 0.044(4) 0.020(3) 0.002(3) -0.004(3)
F4A 0.036(2) 0.0283(16) 0.036(2) 0.0033(14) -0.0039(17) -0.0013(16)
F4B 0.033(4) 0.028(3) 0.039(5) 0.005(3) -0.007(4) -0.008(3)
F5A 0.0247(16) 0.0269(15) 0.033(3) -0.007(2) -0.0026(17) -0.0019(13)
F5B 0.026(3) 0.026(3) 0.031(5) -0.005(3) -0.005(3) -0.003(2)
F6 0.0576(9) 0.0650(9) 0.0287(7) -0.0121(6) -0.0012(6) 0.0219(7)
F7 0.0916(14) 0.0911(14) 0.0592(10) -0.0365(10) -0.0017(9) 0.0483(11)
F8 0.0659(10) 0.0462(8) 0.0730(11) -0.0145(8) -0.0112(8) 0.0294(8)
F9 0.0640(9) 0.0342(7) 0.0438(8) 0.0011(6) -0.0211(7) 0.0051(6)
F10 0.0490(7) 0.0320(6) 0.0267(6) -0.0067(5) -0.0083(5) -0.0018(5)
F11 0.0470(7) 0.0374(6) 0.0227(5) -0.0023(5) -0.0046(5) -0.0186(5)
F12 0.0598(8) 0.0441(7) 0.0376(7) -0.0025(6) -0.0022(6) -0.0316(6)
F13 0.0504(7) 0.0401(7) 0.0486(7) -0.0205(6) -0.0068(6) -0.0181(6)
F14 0.0601(8) 0.0421(7) 0.0297(6) -0.0165(5) -0.0102(5) -0.0095(6)
F15 0.0475(7) 0.0313(6) 0.0222(5) -0.0044(4) -0.0003(5) -0.0094(5)
F16 0.0312(6) 0.0398(7) 0.0505(7) -0.0119(6) -0.0058(5) -0.0127(5)
F17 0.0676(10) 0.0585(9) 0.0731(11) -0.0335(8) -0.0238(8) -0.0179(8)
F18 0.0897(12) 0.0640(10) 0.0591(10) -0.0447(8) -0.0140(9) 0.0031(9)
F19 0.0469(8) 0.0584(9) 0.0429(7) -0.0244(7) 0.0021(6) 0.0094(6)
F20 0.0264(5) 0.0455(7) 0.0359(6) -0.0168(5) -0.0011(5) -0.0039(5)
C28A 0.0265(13) 0.0292(14) 0.0261(14) -0.0029(12) -0.0040(12) -0.0052(12)
C28B 0.028(2) 0.030(2) 0.028(2) -0.001(2) -0.002(2) -0.008(2)
C29B 0.0278(19) 0.036(2) 0.037(2) 0.006(2) -0.0011(19) -0.006(2)
C30B 0.031(2) 0.042(3) 0.043(2) 0.007(2) 0.0031(19) -0.004(2)
C31B 0.034(2) 0.039(2) 0.036(2) 0.006(2) 0.003(2) -0.006(2)
C32B 0.034(2) 0.030(2) 0.031(2) 0.002(2) -0.007(2) -0.0059(19)
C33B 0.028(2) 0.027(2) 0.028(2) -0.004(2) -0.0055(19) -0.0051(19)
C29A 0.0269(13) 0.0359(16) 0.0354(15) 0.0037(13) -0.0034(11) -0.0033(13)
C30A 0.0299(14) 0.0422(19) 0.0423(17) 0.0068(15) 0.0061(12) -0.0058(14)
C31A 0.0368(16) 0.0383(17) 0.0347(17) 0.0086(13) 0.0032(13) -0.0052(14)
C32A 0.0321(14) 0.0295(13) 0.0284(17) -0.0025(12) -0.0048(12) -0.0042(12)
C33A 0.0280(13) 0.0259(14) 0.0277(15) -0.0054(12) -0.0033(12) -0.0082(12)
C34 0.0265(9) 0.0282(9) 0.0302(10) -0.0054(8) -0.0020(7) -0.0020(7)
C35 0.0383(11) 0.0456(12) 0.0302(10) -0.0077(9) -0.0017(8) 0.0080(9)
C36 0.0495(14) 0.0537(15) 0.0467(14) -0.0199(12) 0.0012(11) 0.0155(11)
C37 0.0419(12) 0.0360(12) 0.0570(15) -0.0113(11) -0.0073(11) 0.0135(10)
C38 0.0404(11) 0.0294(10) 0.0380(11) -0.0014(8) -0.0115(9) -0.0013(8)
C39 0.0326(10) 0.0278(9) 0.0310(10) -0.0073(8) -0.0041(8) -0.0048(8)
C40 0.0263(9) 0.0225(8) 0.0252(9) -0.0068(7) -0.0020(7) -0.0010(7)
C41 0.0331(9) 0.0268(9) 0.0245(9) -0.0057(7) -0.0038(7) -0.0063(7)
C42 0.0386(11) 0.0285(9) 0.0327(10) -0.0058(8) -0.0013(8) -0.0117(8)
C43 0.0363(10) 0.0293(9) 0.0400(11) -0.0158(8) -0.0050(8) -0.0082(8)
C44 0.0383(10) 0.0287(9) 0.0278(9) -0.0134(8) -0.0059(8) -0.0009(8)
C45 0.0322(9) 0.0227(8) 0.0248(9) -0.0064(7) -0.0003(7) -0.0020(7)
C46 0.0302(9) 0.0221(8) 0.0241(9) -0.0031(7) -0.0036(7) -0.0049(7)
C47 0.0336(10) 0.0254(9) 0.0358(10) -0.0055(8) -0.0062(8) -0.0070(7)
C48 0.0527(13) 0.0314(10) 0.0445(12) -0.0135(9) -0.0165(10) -0.0098(9)
C49 0.0639(15) 0.0327(11) 0.0361(11) -0.0178(9) -0.0095(10) -0.0004(10)
C50 0.0418(11) 0.0334(10) 0.0313(10) -0.0108(8) -0.0022(8) 0.0036(8)
C51 0.0320(10) 0.0271(9) 0.0262(9) -0.0063(7) -0.0044(7) -0.0033(7)
B1 0.0244(9) 0.0247(9) 0.0240(9) -0.0039(8) -0.0019(7) -0.0035(8)
N1 0.0276(7) 0.0213(7) 0.0247(7) -0.0071(6) 0.0000(6) -0.0043(6)
N2 0.0263(7) 0.0207(7) 0.0232(7) -0.0059(6) 0.0001(6) -0.0052(6)
C1 0.0266(8) 0.0218(8) 0.0237(8) -0.0067(7) 0.0002(7) -0.0045(7)
C2 0.0283(9) 0.0269(9) 0.0366(10) -0.0099(8) -0.0041(8) 0.0010(7)
C3 0.0254(9) 0.0284(9) 0.0335(10) -0.0089(8) -0.0030(7) -0.0033(7)
C4 0.0300(9) 0.0205(8) 0.0278(9) -0.0095(7) -0.0025(7) -0.0025(7)
C5 0.0357(10) 0.0234(9) 0.0345(10) -0.0115(8) 0.0024(8) -0.0058(7)
C6 0.0429(12) 0.0302(10) 0.0497(13) -0.0160(9) 0.0013(10) -0.0132(9)
C7 0.0557(14) 0.0342(11) 0.0484(13) -0.0200(10) -0.0113(10) -0.0105(10)
C8 0.0589(14) 0.0352(11) 0.0321(11) -0.0167(9) -0.0082(10) -0.0031(10)
C9 0.0398(11) 0.0254(9) 0.0280(9) -0.0089(7) -0.0016(8) -0.0010(8)
C10 0.0534(13) 0.0268(9) 0.0331(10) -0.0118(8) 0.0117(9) -0.0146(9)
C11 0.0518(13) 0.0440(12) 0.0358(11) -0.0130(10) -0.0029(10) -0.0050(10)
C12 0.0618(17) 0.0618(17) 0.0491(15) -0.0066(13) 0.0199(13) 0.0125(14)
C13 0.0585(14) 0.0360(11) 0.0285(10) -0.0091(9) 0.0088(9) -0.0120(10)
C14 0.071(2) 0.0631(19) 0.091(3) -0.0194(18) 0.0371(19) -0.0143(16)
C15 0.097(3) 0.075(2) 0.059(2) 0.0269(17) -0.0083(18) -0.018(2)
C16 0.0270(9) 0.0203(8) 0.0290(9) -0.0074(7) -0.0024(7) -0.0053(7)
C17 0.0248(8) 0.0235(8) 0.0289(9) -0.0075(7) -0.0012(7) -0.0041(7)
C18 0.0368(10) 0.0283(9) 0.0334(10) -0.0134(8) 0.0018(8) -0.0058(8)
C19 0.0445(12) 0.0230(9) 0.0450(12) -0.0129(9) 0.0013(9) -0.0077(8)
C20 0.0462(12) 0.0228(9) 0.0374(11) -0.0028(8) -0.0006(9) -0.0100(8)
C21 0.0358(10) 0.0260(9) 0.0281(9) -0.0052(7) -0.0025(8) -0.0082(7)
C22 0.0280(9) 0.0246(9) 0.0267(9) -0.0067(7) 0.0018(7) -0.0039(7)
C23 0.0447(12) 0.0402(11) 0.0278(10) -0.0101(8) 0.0015(8) -0.0103(9)
C24 0.0308(10) 0.0304(9) 0.0358(10) -0.0096(8) 0.0038(8) -0.0084(8)
C25 0.0575(13) 0.0321(10) 0.0257(10) -0.0047(8) -0.0002(9) -0.0147(9)
C26 0.0593(15) 0.0521(14) 0.0308(11) -0.0103(10) 0.0071(10) -0.0192(12)
C27 0.0714(18) 0.0741(19) 0.0368(13) -0.0075(12) -0.0119(12) -0.0298(15)

loop_
_atom_type_symbol
_atom_type_description
_atom_type_scat_dispersion_real
_atom_type_scat_dispersion_imag
_atom_type_scat_source
C C 0.0181 0.0091 'International Tables Vol C Tables 4.2.6.8 and 6.1.1.4'
H H 0.0000 0.0000 'International Tables Vol C Tables 4.2.6.8 and 6.1.1.4'
B B 0.0090 0.0039 'International Tables Vol C Tables 4.2.6.8 and 6.1.1.4'
Cl Cl 0.3639 0.7018 'International Tables Vol C Tables 4.2.6.8 and 6.1.1.4'
F F 0.0727 0.0534 'International Tables Vol C Tables 4.2.6.8 and 6.1.1.4'
N N 0.0311 0.0180 'International Tables Vol C Tables 4.2.6.8 and 6.1.1.4'

loop_
_exptl_crystal_face_index_h
_exptl_crystal_face_index_k
_exptl_crystal_face_index_l
_exptl_crystal_face_perp_dist
1 -1 1 0.2059
-1 1 -1 0.1551
1 0 0 0.1721
-1 0 0 0.1721
-1 2 2 0.0741
1 -2 -2 0.1022
2 1 -1 0.1579
-1 -2 -1 0.2199
-2 -1 2 0.2217
2 2 1 0.1681
0 1 2 0.1523
0 -1 -2 0.1668
0 -1 1 0.2157

loop_
_geom_angle_atom_site_label_1
_geom_angle_atom_site_label_2
_geom_angle_atom_site_label_3
_geom_angle
_geom_angle_site_symmetry_1
_geom_angle_site_symmetry_3
_geom_angle_publ_flag
Cl1A C52A Cl2 116.9(4) . . ?
Cl1A C52A H52A 108.1 . . ?
Cl1A C52A H52B 108.1 . . ?
Cl2 C52A H52A 108.1 . . ?
Cl2 C52A H52B 108.1 . . ?
H52A C52A H52B 107.3 . . ?
Cl1B C52B Cl2 99.9(7) . . ?
Cl1B C52B H52C 111.8 . . ?
Cl1B C52B H52D 111.8 . . ?
Cl2 C52B H52C 111.8 . . ?
Cl2 C52B H52D 111.8 . . ?
H52C C52B H52D 109.5 . . ?
C29A C28A B1 130.7(4) . . ?
C33A C28A C29A 110.5(3) . . ?
C33A C28A B1 118.7(4) . . ?
C29B C28B C33B 120.0 . . ?
C29B C28B B1 119.5(8) . . ?
C33B C28B B1 120.2(8) . . ?
F1B C29B C28B 128.4(11) . . ?
F1B C29B C30B 111.6(11) . . ?
C28B C29B C30B 120.0 . . ?
F2B C30B C29B 124.3(8) . . ?
F2B C30B C31B 115.7(8) . . ?
C29B C30B C31B 120.0 . . ?
F3B C31B C30B 121.6(8) . . ?
F3B C31B C32B 118.4(8) . . ?
C30B C31B C32B 120.0 . . ?
F4B C32B C31B 120.7(12) . . ?
F4B C32B C33B 119.3(12) . . ?
C33B C32B C31B 120.0 . . ?
F5B C33B C28B 113.6(18) . . ?
F5B C33B C32B 126.4(18) . . ?
C32B C33B C28B 120.0 . . ?
F1A C29A C28A 118.4(5) . . ?
F1A C29A C30A 116.3(5) . . ?
C30A C29A C28A 125.3(3) . . ?
F2A C30A C29A 119.4(4) . . ?
F2A C30A C31A 120.9(4) . . ?
C31A C30A C29A 119.7(3) . . ?
F3A C31A C30A 119.6(4) . . ?
F3A C31A C32A 121.7(4) . . ?
C32A C31A C30A 118.8(3) . . ?
F4A C32A C31A 119.4(6) . . ?
F4A C32A C33A 122.2(6) . . ?
C31A C32A C33A 118.4(3) . . ?
F5A C33A C28A 121.9(9) . . ?
F5A C33A C32A 110.9(9) . . ?
C32A C33A C28A 127.1(3) . . ?
C35 C34 B1 119.44(17) . . ?
C39 C34 C35 113.51(18) . . ?
C39 C34 B1 126.31(17) . . ?
F6 C35 C34 119.65(19) . . ?
F6 C35 C36 116.0(2) . . ?
C36 C35 C34 124.4(2) . . ?
F7 C36 C35 120.8(2) . . ?
F7 C36 C37 119.8(2) . . ?
C37 C36 C35 119.4(2) . . ?
F8 C37 C36 120.4(2) . . ?
F8 C37 C38 120.2(2) . . ?
C36 C37 C38 119.4(2) . . ?
F9 C38 C37 120.1(2) . . ?
F9 C38 C39 120.8(2) . . ?
C37 C38 C39 119.1(2) . . ?
F10 C39 C34 121.00(17) . . ?
F10 C39 C38 114.82(18) . . ?
C34 C39 C38 124.2(2) . . ?
C41 C40 B1 119.63(16) . . ?
C45 C40 C41 113.08(17) . . ?
C45 C40 B1 126.52(16) . . ?
F11 C41 C40 119.14(17) . . ?
F11 C41 C42 116.08(17) . . ?
C42 C41 C40 124.75(18) . . ?
F12 C42 C41 121.11(18) . . ?
F12 C42 C43 119.54(18) . . ?
C43 C42 C41 119.33(19) . . ?
F13 C43 C42 120.35(19) . . ?
F13 C43 C44 120.90(18) . . ?
C44 C43 C42 118.75(18) . . ?
F14 C44 C43 119.85(18) . . ?
F14 C44 C45 120.20(18) . . ?
C43 C44 C45 119.94(18) . . ?
F15 C45 C40 121.51(17) . . ?
F15 C45 C44 114.36(16) . . ?
C44 C45 C40 124.13(18) . . ?
C47 C46 B1 118.84(17) . . ?
C51 C46 C47 113.00(18) . . ?
C51 C46 B1 127.82(17) . . ?
F16 C47 C46 118.83(18) . . ?
F16 C47 C48 116.35(18) . . ?
C48 C47 C46 124.8(2) . . ?
F17 C48 C47 120.4(2) . . ?
F17 C48 C49 120.5(2) . . ?
C49 C48 C47 119.1(2) . . ?
F18 C49 C48 120.7(2) . . ?
F18 C49 C50 120.3(2) . . ?
C48 C49 C50 119.0(2) . . ?
F19 C50 C49 119.9(2) . . ?
F19 C50 C51 120.2(2) . . ?
C49 C50 C51 119.9(2) . . ?
F20 C51 C46 121.30(17) . . ?
F20 C51 C50 114.66(18) . . ?
C50 C51 C46 124.04(19) . . ?
C28A B1 C34 113.9(3) . . ?
C28A B1 C40 112.7(3) . . ?
C28A B1 C46 102.4(3) . . ?
C34 B1 C28B 115.3(5) . . ?
C40 B1 C28B 110.9(6) . . ?
C40 B1 C34 100.21(14) . . ?
C46 B1 C28B 102.7(5) . . ?
C46 B1 C34 113.95(15) . . ?
C46 B1 C40 114.29(15) . . ?
C1 N1 C2 108.66(16) . . ?
C1 N1 C4 124.95(15) . . ?
C2 N1 C4 126.34(15) . . ?
C1 N2 C3 108.62(15) . . ?
C1 N2 C16 125.49(15) . . ?
C3 N2 C16 125.85(15) . . ?
N1 C1 N2 108.48(16) . . ?
N1 C1 H1 125.8 . . ?
N2 C1 H1 125.8 . . ?
N1 C2 H2 126.4 . . ?
C3 C2 N1 107.22(16) . . ?
C3 C2 H2 126.4 . . ?
N2 C3 H3 126.5 . . ?
C2 C3 N2 107.01(17) . . ?
C2 C3 H3 126.5 . . ?
C5 C4 N1 117.89(16) . . ?
C9 C4 N1 117.66(17) . . ?
C9 C4 C5 124.45(18) . . ?
C4 C5 C6 116.41(19) . . ?
C4 C5 C10 122.93(17) . . ?
C6 C5 C10 120.66(19) . . ?
C5 C6 H6 119.5 . . ?
C7 C6 C5 121.0(2) . . ?
C7 C6 H6 119.5 . . ?
C6 C7 H7 119.6 . . ?
C8 C7 C6 120.8(2) . . ?
C8 C7 H7 119.6 . . ?
C7 C8 H8 119.6 . . ?
C7 C8 C9 120.8(2) . . ?
C9 C8 H8 119.6 . . ?
C4 C9 C8 116.62(19) . . ?
C4 C9 C13 122.58(18) . . ?
C8 C9 C13 120.79(19) . . ?
C5 C10 H10 107.9 . . ?
C5 C10 C11 111.64(17) . . ?
C5 C10 C12 111.3(2) . . ?
C11 C10 H10 107.9 . . ?
C11 C10 C12 110.1(2) . . ?
C12 C10 H10 107.9 . . ?
C10 C11 H11A 109.5 . . ?
C10 C11 H11B 109.5 . . ?
C10 C11 H11C 109.5 . . ?
H11A C11 H11B 109.5 . . ?
H11A C11 H11C 109.5 . . ?
H11B C11 H11C 109.5 . . ?
C10 C12 H12A 109.5 . . ?
C10 C12 H12B 109.5 . . ?
C10 C12 H12C 109.5 . . ?
H12A C12 H12B 109.5 . . ?
H12A C12 H12C 109.5 . . ?
H12B C12 H12C 109.5 . . ?
C9 C13 H13 107.6 . . ?
C9 C13 C14 110.8(2) . . ?
C14 C13 H13 107.6 . . ?
C15 C13 C9 111.8(2) . . ?
C15 C13 H13 107.6 . . ?
C15 C13 C14 111.2(3) . . ?
C13 C14 H14A 109.5 . . ?
C13 C14 H14B 109.5 . . ?
C13 C14 H14C 109.5 . . ?
H14A C14 H14B 109.5 . . ?
H14A C14 H14C 109.5 . . ?
H14B C14 H14C 109.5 . . ?
C13 C15 H15A 109.5 . . ?
C13 C15 H15B 109.5 . . ?
C13 C15 H15C 109.5 . . ?
H15A C15 H15B 109.5 . . ?
H15A C15 H15C 109.5 . . ?
H15B C15 H15C 109.5 . . ?
C17 C16 N2 117.59(16) . . ?
C21 C16 N2 117.69(16) . . ?
C21 C16 C17 124.71(17) . . ?
C16 C17 C22 121.75(16) . . ?
C18 C17 C16 116.05(17) . . ?
C18 C17 C22 122.17(17) . . ?
C17 C18 H18 119.5 . . ?
C19 C18 C17 121.01(19) . . ?
C19 C18 H18 119.5 . . ?
C18 C19 H19 119.5 . . ?
C20 C19 C18 121.03(18) . . ?
C20 C19 H19 119.5 . . ?
C19 C20 H20 119.6 . . ?
C19 C20 C21 120.82(19) . . ?
C21 C20 H20 119.6 . . ?
C16 C21 C20 116.35(18) . . ?
C16 C21 C25 123.15(17) . . ?
C20 C21 C25 120.49(18) . . ?
C17 C22 H22 108.0 . . ?
C17 C22 C24 110.55(15) . . ?
C23 C22 C17 113.29(16) . . ?
C23 C22 H22 108.0 . . ?
C23 C22 C24 108.81(16) . . ?
C24 C22 H22 108.0 . . ?
C22 C23 H23A 109.5 . . ?
C22 C23 H23B 109.5 . . ?
C22 C23 H23C 109.5 . . ?
H23A C23 H23B 109.5 . . ?
H23A C23 H23C 109.5 . . ?
H23B C23 H23C 109.5 . . ?
C22 C24 H24A 109.5 . . ?
C22 C24 H24B 109.5 . . ?
C22 C24 H24C 109.5 . . ?
H24A C24 H24B 109.5 . . ?
H24A C24 H24C 109.5 . . ?
H24B C24 H24C 109.5 . . ?
C21 C25 H25 107.8 . . ?
C21 C25 C26 111.63(18) . . ?
C21 C25 C27 110.3(2) . . ?
C26 C25 H25 107.8 . . ?
C27 C25 H25 107.8 . . ?
C27 C25 C26 111.4(2) . . ?
C25 C26 H26A 109.5 . . ?
C25 C26 H26B 109.5 . . ?
C25 C26 H26C 109.5 . . ?
H26A C26 H26B 109.5 . . ?
H26A C26 H26C 109.5 . . ?
H26B C26 H26C 109.5 . . ?
C25 C27 H27A 109.5 . . ?
C25 C27 H27B 109.5 . . ?
C25 C27 H27C 109.5 . . ?
H27A C27 H27B 109.5 . . ?
H27A C27 H27C 109.5 . . ?
H27B C27 H27C 109.5 . . ?

loop_
_geom_bond_atom_site_label_1
_geom_bond_atom_site_label_2
_geom_bond_distance
_geom_bond_site_symmetry_2
_geom_bond_publ_flag
Cl1A C52A 1.697(7) . ?
Cl1B C52B 1.812(9) . ?
Cl2 C52A 1.758(7) . ?
Cl2 C52B 1.818(14) . ?
C52A H52A 0.9900 . ?
C52A H52B 0.9900 . ?
C52B H52C 0.9900 . ?
C52B H52D 0.9900 . ?
F1A C29A 1.356(6) . ?
F1B C29B 1.352(12) . ?
F2A C30A 1.351(5) . ?
F2B C30B 1.336(11) . ?
F3A C31A 1.348(5) . ?
F3B C31B 1.344(10) . ?
F4A C32A 1.345(6) . ?
F4B C32B 1.346(12) . ?
F5A C33A 1.354(7) . ?
F5B C33B 1.352(13) . ?
F6 C35 1.351(3) . ?
F7 C36 1.350(3) . ?
F8 C37 1.349(3) . ?
F9 C38 1.340(3) . ?
F10 C39 1.351(2) . ?
F11 C41 1.353(2) . ?
F12 C42 1.344(2) . ?
F13 C43 1.345(2) . ?
F14 C44 1.343(2) . ?
F15 C45 1.346(2) . ?
F16 C47 1.356(2) . ?
F17 C48 1.344(3) . ?
F18 C49 1.346(3) . ?
F19 C50 1.348(3) . ?
F20 C51 1.355(2) . ?
C28A C29A 1.394(5) . ?
C28A C33A 1.385(4) . ?
C28A B1 1.622(5) . ?
C28B C29B 1.3900 . ?
C28B C33B 1.3900 . ?
C28B B1 1.706(9) . ?
C29B C30B 1.3900 . ?
C30B C31B 1.3900 . ?
C31B C32B 1.3900 . ?
C32B C33B 1.3900 . ?
C29A C30A 1.379(5) . ?
C30A C31A 1.374(5) . ?
C31A C32A 1.367(5) . ?
C32A C33A 1.378(4) . ?
C34 C35 1.390(3) . ?
C34 C39 1.387(3) . ?
C34 B1 1.657(3) . ?
C35 C36 1.381(3) . ?
C36 C37 1.370(4) . ?
C37 C38 1.377(4) . ?
C38 C39 1.388(3) . ?
C40 C41 1.392(3) . ?
C40 C45 1.391(3) . ?
C40 B1 1.652(3) . ?
C41 C42 1.379(3) . ?
C42 C43 1.378(3) . ?
C43 C44 1.375(3) . ?
C44 C45 1.381(3) . ?
C46 C47 1.393(3) . ?
C46 C51 1.388(3) . ?
C46 B1 1.650(3) . ?
C47 C48 1.383(3) . ?
C48 C49 1.370(4) . ?
C49 C50 1.374(3) . ?
C50 C51 1.383(3) . ?
N1 C1 1.331(2) . ?
N1 C2 1.377(3) . ?
N1 C4 1.453(2) . ?
N2 C1 1.332(2) . ?
N2 C3 1.380(2) . ?
N2 C16 1.456(2) . ?
C1 H1 0.9500 . ?
C2 H2 0.9500 . ?
C2 C3 1.349(3) . ?
C3 H3 0.9500 . ?
C4 C5 1.393(3) . ?
C4 C9 1.392(3) . ?
C5 C6 1.394(3) . ?
C5 C10 1.519(3) . ?
C6 H6 0.9500 . ?
C6 C7 1.383(3) . ?
C7 H7 0.9500 . ?
C7 C8 1.382(4) . ?
C8 H8 0.9500 . ?
C8 C9 1.394(3) . ?
C9 C13 1.518(3) . ?
C10 H10 1.0000 . ?
C10 C11 1.519(3) . ?
C10 C12 1.526(4) . ?
C11 H11A 0.9800 . ?
C11 H11B 0.9800 . ?
C11 H11C 0.9800 . ?
C12 H12A 0.9800 . ?
C12 H12B 0.9800 . ?
C12 H12C 0.9800 . ?
C13 H13 1.0000 . ?
C13 C14 1.525(4) . ?
C13 C15 1.512(4) . ?
C14 H14A 0.9800 . ?
C14 H14B 0.9800 . ?
C14 H14C 0.9800 . ?
C15 H15A 0.9800 . ?
C15 H15B 0.9800 . ?
C15 H15C 0.9800 . ?
C16 C17 1.401(3) . ?
C16 C21 1.394(3) . ?
C17 C18 1.392(3) . ?
C17 C22 1.523(2) . ?
C18 H18 0.9500 . ?
C18 C19 1.386(3) . ?
C19 H19 0.9500 . ?
C19 C20 1.378(3) . ?
C20 H20 0.9500 . ?
C20 C21 1.397(3) . ?
C21 C25 1.521(3) . ?
C22 H22 1.0000 . ?
C22 C23 1.522(3) . ?
C22 C24 1.536(3) . ?
C23 H23A 0.9800 . ?
C23 H23B 0.9800 . ?
C23 H23C 0.9800 . ?
C24 H24A 0.9800 . ?
C24 H24B 0.9800 . ?
C24 H24C 0.9800 . ?
C25 H25 1.0000 . ?
C25 C26 1.530(3) . ?
C25 C27 1.528(4) . ?
C26 H26A 0.9800 . ?
C26 H26B 0.9800 . ?
C26 H26C 0.9800 . ?
C27 H27A 0.9800 . ?
C27 H27B 0.9800 . ?
C27 H27C 0.9800 . ?

loop_
_geom_torsion_atom_site_label_1
_geom_torsion_atom_site_label_2
_geom_torsion_atom_site_label_3
_geom_torsion_atom_site_label_4
_geom_torsion
_geom_torsion_site_symmetry_1
_geom_torsion_site_symmetry_2
_geom_torsion_site_symmetry_3
_geom_torsion_site_symmetry_4
_geom_torsion_publ_flag
F1A C29A C30A F2A 2.0(6) . . . . ?
F1A C29A C30A C31A -178.3(4) . . . . ?
F1B C29B C30B F2B 0.2(7) . . . . ?
F1B C29B C30B C31B -179.5(5) . . . . ?
F2A C30A C31A F3A 1.2(7) . . . . ?
F2A C30A C31A C32A -178.9(4) . . . . ?
F2B C30B C31B F3B 1.0(7) . . . . ?
F2B C30B C31B C32B -179.7(6) . . . . ?
F3A C31A C32A F4A -0.7(6) . . . . ?
F3A C31A C32A C33A 178.0(4) . . . . ?
F3B C31B C32B F4B -1.0(9) . . . . ?
F3B C31B C32B C33B 179.3(5) . . . . ?
F4A C32A C33A F5A 0.5(5) . . . . ?
F4A C32A C33A C28A 176.9(4) . . . . ?
F4B C32B C33B F5B 0.4(6) . . . . ?
F4B C32B C33B C28B -179.7(7) . . . . ?
F6 C35 C36 F7 0.4(4) . . . . ?
F6 C35 C36 C37 -178.4(3) . . . . ?
F7 C36 C37 F8 0.7(5) . . . . ?
F7 C36 C37 C38 -177.8(3) . . . . ?
F8 C37 C38 F9 0.1(4) . . . . ?
F8 C37 C38 C39 -179.0(2) . . . . ?
F9 C38 C39 F10 -1.1(3) . . . . ?
F9 C38 C39 C34 -179.9(2) . . . . ?
F11 C41 C42 F12 0.4(3) . . . . ?
F11 C41 C42 C43 -178.33(18) . . . . ?
F12 C42 C43 F13 -0.6(3) . . . . ?
F12 C42 C43 C44 -179.78(19) . . . . ?
F13 C43 C44 F14 3.5(3) . . . . ?
F13 C43 C44 C45 -177.30(18) . . . . ?
F14 C44 C45 F15 -2.8(3) . . . . ?
F14 C44 C45 C40 177.49(17) . . . . ?
F16 C47 C48 F17 -0.7(3) . . . . ?
F16 C47 C48 C49 178.40(19) . . . . ?
F17 C48 C49 F18 -1.6(4) . . . . ?
F17 C48 C49 C50 179.5(2) . . . . ?
F18 C49 C50 F19 0.7(3) . . . . ?
F18 C49 C50 C51 -178.7(2) . . . . ?
F19 C50 C51 F20 1.3(3) . . . . ?
F19 C50 C51 C46 -179.15(18) . . . . ?
C28A C29A C30A F2A -176.9(4) . . . . ?
C28A C29A C30A C31A 2.8(6) . . . . ?
C28B C29B C30B F2B 179.7(7) . . . . ?
C28B C29B C30B C31B 0.0 . . . . ?
C29B C28B C33B F5B 179.9(6) . . . . ?
C29B C28B C33B C32B 0.0 . . . . ?
C29B C28B B1 C34 -7.1(9) . . . . ?
C29B C28B B1 C40 -120.1(6) . . . . ?
C29B C28B B1 C46 117.4(7) . . . . ?
C29B C30B C31B F3B -179.3(6) . . . . ?
C29B C30B C31B C32B 0.0 . . . . ?
C30B C31B C32B F4B 179.7(7) . . . . ?
C30B C31B C32B C33B 0.0 . . . . ?
C31B C32B C33B F5B -179.9(7) . . . . ?
C31B C32B C33B C28B 0.0 . . . . ?
C33B C28B C29B F1B 179.4(6) . . . . ?
C33B C28B C29B C30B 0.0 . . . . ?
C33B C28B B1 C34 166.3(4) . . . . ?
C33B C28B B1 C40 53.3(6) . . . . ?
C33B C28B B1 C46 -69.2(5) . . . . ?
C29A C28A C33A F5A -178.7(4) . . . . ?
C29A C28A C33A C32A 5.2(5) . . . . ?
C29A C28A B1 C34 -18.3(7) . . . . ?
C29A C28A B1 C40 -131.6(5) . . . . ?
C29A C28A B1 C46 105.1(5) . . . . ?
C29A C30A C31A F3A -178.5(4) . . . . ?
C29A C30A C31A C32A 1.4(6) . . . . ?
C30A C31A C32A F4A 179.4(4) . . . . ?
C30A C31A C32A C33A -1.9(5) . . . . ?
C31A C32A C33A F5A -178.2(4) . . . . ?
C31A C32A C33A C28A -1.7(5) . . . . ?
C33A C28A C29A F1A 175.4(4) . . . . ?
C33A C28A C29A C30A -5.7(5) . . . . ?
C33A C28A B1 C34 166.4(3) . . . . ?
C33A C28A B1 C40 53.1(4) . . . . ?
C33A C28A B1 C46 -70.1(4) . . . . ?
C34 C35 C36 F7 178.6(3) . . . . ?
C34 C35 C36 C37 -0.2(5) . . . . ?
C35 C34 C39 F10 -177.20(19) . . . . ?
C35 C34 C39 C38 1.5(3) . . . . ?
C35 C34 B1 C28A -54.4(4) . . . . ?
C35 C34 B1 C28B -53.0(7) . . . . ?
C35 C34 B1 C40 66.1(2) . . . . ?
C35 C34 B1 C46 -171.36(19) . . . . ?
C35 C36 C37 F8 179.5(3) . . . . ?
C35 C36 C37 C38 1.0(4) . . . . ?
C36 C37 C38 F9 178.6(2) . . . . ?
C36 C37 C38 C39 -0.5(4) . . . . ?
C37 C38 C39 F10 178.0(2) . . . . ?
C37 C38 C39 C34 -0.8(3) . . . . ?
C39 C34 C35 F6 177.1(2) . . . . ?
C39 C34 C35 C36 -1.0(4) . . . . ?
C39 C34 B1 C28A 136.1(4) . . . . ?
C39 C34 B1 C28B 137.6(6) . . . . ?
C39 C34 B1 C40 -103.3(2) . . . . ?
C39 C34 B1 C46 19.2(3) . . . . ?
C40 C41 C42 F12 178.68(18) . . . . ?
C40 C41 C42 C43 -0.1(3) . . . . ?
C41 C40 C45 F15 -179.04(16) . . . . ?
C41 C40 C45 C44 0.7(3) . . . . ?
C41 C40 B1 C28A -171.2(3) . . . . ?
C41 C40 B1 C28B -170.4(5) . . . . ?
C41 C40 B1 C34 67.3(2) . . . . ?
C41 C40 B1 C46 -54.9(2) . . . . ?
C41 C42 C43 F13 178.17(19) . . . . ?
C41 C42 C43 C44 -1.0(3) . . . . ?
C42 C43 C44 F14 -177.38(18) . . . . ?
C42 C43 C44 C45 1.9(3) . . . . ?
C43 C44 C45 F15 177.95(17) . . . . ?
C43 C44 C45 C40 -1.8(3) . . . . ?
C45 C40 C41 F11 178.47(16) . . . . ?
C45 C40 C41 C42 0.3(3) . . . . ?
C45 C40 B1 C28A 19.5(4) . . . . ?
C45 C40 B1 C28B 20.4(6) . . . . ?
C45 C40 B1 C34 -101.9(2) . . . . ?
C45 C40 B1 C46 135.86(18) . . . . ?
C46 C47 C48 F17 179.37(19) . . . . ?
C46 C47 C48 C49 -1.6(3) . . . . ?
C47 C46 C51 F20 178.30(16) . . . . ?
C47 C46 C51 C50 -1.3(3) . . . . ?
C47 C46 B1 C28A -67.9(3) . . . . ?
C47 C46 B1 C28B -69.9(5) . . . . ?
C47 C46 B1 C34 55.5(2) . . . . ?
C47 C46 B1 C40 169.90(16) . . . . ?
C47 C48 C49 F18 179.3(2) . . . . ?
C47 C48 C49 C50 0.4(3) . . . . ?
C48 C49 C50 F19 179.6(2) . . . . ?
C48 C49 C50 C51 0.2(3) . . . . ?
C49 C50 C51 F20 -179.30(19) . . . . ?
C49 C50 C51 C46 0.3(3) . . . . ?
C51 C46 C47 F16 -178.05(16) . . . . ?
C51 C46 C47 C48 1.9(3) . . . . ?
C51 C46 B1 C28A 104.9(3) . . . . ?
C51 C46 B1 C28B 102.9(5) . . . . ?
C51 C46 B1 C34 -131.70(19) . . . . ?
C51 C46 B1 C40 -17.3(3) . . . . ?
B1 C28A C29A F1A -0.2(7) . . . . ?
B1 C28A C29A C30A 178.7(6) . . . . ?
B1 C28A C33A F5A -2.5(6) . . . . ?
B1 C28A C33A C32A -178.6(6) . . . . ?
B1 C28B C29B F1B -7.2(10) . . . . ?
B1 C28B C29B C30B 173.4(10) . . . . ?
B1 C28B C33B F5B 6.5(10) . . . . ?
B1 C28B C33B C32B -173.4(10) . . . . ?
B1 C34 C35 F6 6.4(3) . . . . ?
B1 C34 C35 C36 -171.8(2) . . . . ?
B1 C34 C39 F10 -7.2(3) . . . . ?
B1 C34 C39 C38 171.5(2) . . . . ?
B1 C40 C41 F11 7.9(3) . . . . ?
B1 C40 C41 C42 -170.33(18) . . . . ?
B1 C40 C45 F15 -9.2(3) . . . . ?
B1 C40 C45 C44 170.48(18) . . . . ?
B1 C46 C47 F16 -4.2(3) . . . . ?
B1 C46 C47 C48 175.74(19) . . . . ?
B1 C46 C51 F20 5.1(3) . . . . ?
B1 C46 C51 C50 -174.42(18) . . . . ?
N1 C2 C3 N2 0.3(2) . . . . ?
N1 C4 C5 C6 -179.85(17) . . . . ?
N1 C4 C5 C10 -0.6(3) . . . . ?
N1 C4 C9 C8 179.91(17) . . . . ?
N1 C4 C9 C13 0.5(3) . . . . ?
N2 C16 C17 C18 177.57(16) . . . . ?
N2 C16 C17 C22 -4.4(3) . . . . ?
N2 C16 C21 C20 -178.81(17) . . . . ?
N2 C16 C21 C25 2.5(3) . . . . ?
C1 N1 C2 C3 -0.1(2) . . . . ?
C1 N1 C4 C5 -88.3(2) . . . . ?
C1 N1 C4 C9 92.3(2) . . . . ?
C1 N2 C3 C2 -0.4(2) . . . . ?
C1 N2 C16 C17 103.3(2) . . . . ?
C1 N2 C16 C21 -78.0(2) . . . . ?
C2 N1 C1 N2 -0.2(2) . . . . ?
C2 N1 C4 C5 94.2(2) . . . . ?
C2 N1 C4 C9 -85.2(2) . . . . ?
C3 N2 C1 N1 0.4(2) . . . . ?
C3 N2 C16 C17 -79.4(2) . . . . ?
C3 N2 C16 C21 99.4(2) . . . . ?
C4 N1 C1 N2 -178.03(16) . . . . ?
C4 N1 C2 C3 177.75(17) . . . . ?
C4 C5 C6 C7 0.2(3) . . . . ?
C4 C5 C10 C11 -110.7(2) . . . . ?
C4 C5 C10 C12 125.8(2) . . . . ?
C4 C9 C13 C14 111.4(3) . . . . ?
C4 C9 C13 C15 -124.0(3) . . . . ?
C5 C4 C9 C8 0.6(3) . . . . ?
C5 C4 C9 C13 -178.83(19) . . . . ?
C5 C6 C7 C8 0.1(4) . . . . ?
C6 C5 C10 C11 68.5(3) . . . . ?
C6 C5 C10 C12 -55.0(3) . . . . ?
C6 C7 C8 C9 -0.1(4) . . . . ?
C7 C8 C9 C4 -0.3(3) . . . . ?
C7 C8 C9 C13 179.2(2) . . . . ?
C8 C9 C13 C14 -68.0(3) . . . . ?
C8 C9 C13 C15 56.6(3) . . . . ?
C9 C4 C5 C6 -0.5(3) . . . . ?
C9 C4 C5 C10 178.74(19) . . . . ?
C10 C5 C6 C7 -179.1(2) . . . . ?
C16 N2 C1 N1 178.09(16) . . . . ?
C16 N2 C3 C2 -178.11(17) . . . . ?
C16 C17 C18 C19 1.2(3) . . . . ?
C16 C17 C22 C23 161.69(18) . . . . ?
C16 C17 C22 C24 -75.9(2) . . . . ?
C16 C21 C25 C26 -128.9(2) . . . . ?
C16 C21 C25 C27 106.7(2) . . . . ?
C17 C16 C21 C20 -0.2(3) . . . . ?
C17 C16 C21 C25 -178.87(19) . . . . ?
C17 C18 C19 C20 0.0(3) . . . . ?
C18 C17 C22 C23 -20.4(3) . . . . ?
C18 C17 C22 C24 102.0(2) . . . . ?
C18 C19 C20 C21 -1.3(3) . . . . ?
C19 C20 C21 C16 1.4(3) . . . . ?
C19 C20 C21 C25 -179.9(2) . . . . ?
C20 C21 C25 C26 52.4(3) . . . . ?
C20 C21 C25 C27 -71.9(3) . . . . ?
C21 C16 C17 C18 -1.1(3) . . . . ?
C21 C16 C17 C22 176.96(18) . . . . ?
C22 C17 C18 C19 -176.87(19) . . . . ?

loop_
_exptl_oxdiff_crystal_face_indexfrac_h
_exptl_oxdiff_crystal_face_indexfrac_k
_exptl_oxdiff_crystal_face_indexfrac_l
_exptl_oxdiff_crystal_face_x
_exptl_oxdiff_crystal_face_y
_exptl_oxdiff_crystal_face_z
1.0000 -1.0000 1.0000 0.2168 -0.0164 0.0916
-1.0000 1.0000 -1.0000 -0.2168 0.0164 -0.0916
1.0000 -0.0000 -0.0000 0.0339 0.0024 0.1212
-1.0000 0.0000 0.0000 -0.0339 -0.0024 -0.1212
-1.0000 2.0000 2.0000 -0.1565 -0.2386 -0.1343
1.0000 -2.0000 -2.0000 0.1565 0.2386 0.1343
2.0000 1.0000 -1.0000 -0.1151 0.0237 0.2719
-1.0000 -2.0000 -1.0000 0.1495 0.1653 -0.1261
-2.0000 -1.0000 2.0000 0.1759 -0.0921 -0.2899
2.0000 2.0000 1.0000 -0.1156 -0.1628 0.2473
-0.0000 1.0000 2.0000 -0.0005 -0.1865 -0.0246
0.0000 -1.0000 -2.0000 0.0005 0.1865 0.0246
0.0000 -1.0000 1.0000 0.1829 -0.0188 -0.0295
